data_7225956
loop_
_publ_author_name
'Reddy, M. L. P. Lakshmipathy'
'GEORGE, T M'
'Varughese, Sunil'

_publ_section_title
;
 Near-infrared luminescence of Nd3+and Yb3+complexes using a
 polyfluorinated pyrene-based \b-diketonate ligand
;
_journal_name_full 'RSC Adv.'
_journal_paper_doi 10.1039/C6RA12220E
_journal_year 2016
_chemical_formula_sum 'C66 H32 F21 O7 Yb'
_chemical_formula_weight 1508.95
_chemical_name_systematic
;
 ?
;
_space_group_crystal_system triclinic
_space_group_IT_number 2
_space_group_name_Hall '-P 1'
_space_group_name_H-M_alt 'P -1'
_symmetry_space_group_name_Hall '-P 1'
_symmetry_space_group_name_H-M 'P -1'
_atom_sites_solution_hydrogens mixed
_audit_creation_method SHELXL-2013
_audit_update_record
;
2016-04-13 deposited with the CCDC.
2016-07-18 downloaded from the CCDC.
;
_cell_angle_alpha 113.560(10)
_cell_angle_beta 108.085(15)
_cell_angle_gamma 94.308(12)
_cell_formula_units_Z 2
_cell_length_a 14.204(3)
_cell_length_b 15.184(3)
_cell_length_c 17.459(4)
_cell_measurement_reflns_used 3433
_cell_measurement_temperature 123(2)
_cell_measurement_theta_max 27.5
_cell_measurement_theta_min 3.0
_cell_volume 3194.2(13)
_computing_cell_refinement
;
CrystalClear-SM Expert 2.0 r14k (Rigaku, 2012)
;
_computing_data_collection
;
CrystalClear-SM Expert 2.0 r14k (Rigaku, 2012)
;
_computing_data_reduction
;
CrystalClear-SM Expert 2.0 r14k (Rigaku, 2012)
;
_computing_structure_refinement 'SHELXL-2013 (Sheldrick, 2013)'
_computing_structure_solution 'SHELXL-2013 (Sheldrick, 2013)'
_diffrn_ambient_temperature 123(2)
_diffrn_measured_fraction_theta_full 0.977
_diffrn_measured_fraction_theta_max 0.960
_diffrn_measurement_device_type
;
Rigaku Saturn724+ (4x4 bin mode)
;
_diffrn_measurement_method 'profile data from \w-scans'
_diffrn_radiation_type MoK\a
_diffrn_radiation_wavelength 0.71073
_diffrn_reflns_av_R_equivalents 0.0304
_diffrn_reflns_av_unetI/netI 0.0507
_diffrn_reflns_Laue_measured_fraction_full 0.977
_diffrn_reflns_Laue_measured_fraction_max 0.960
_diffrn_reflns_limit_h_max 18
_diffrn_reflns_limit_h_min -12
_diffrn_reflns_limit_k_max 19
_diffrn_reflns_limit_k_min -19
_diffrn_reflns_limit_l_max 15
_diffrn_reflns_limit_l_min -22
_diffrn_reflns_number 28998
_diffrn_reflns_point_group_measured_fraction_full 0.977
_diffrn_reflns_point_group_measured_fraction_max 0.960
_diffrn_reflns_theta_full 25.242
_diffrn_reflns_theta_max 27.484
_diffrn_reflns_theta_min 3.007
_exptl_absorpt_coefficient_mu 1.577
_exptl_absorpt_correction_T_max 0.840
_exptl_absorpt_correction_T_min 0.710
_exptl_absorpt_correction_type empirical
_exptl_absorpt_process_details
;
R. H. Blessing Acta Crystallogr., Sect. A, 1995, 51, 33-58
;
_exptl_crystal_colour 'Pale Yellow'
_exptl_crystal_density_diffrn 1.569
_exptl_crystal_description Prism
_exptl_crystal_F_000 1486
_exptl_crystal_preparation Luminescent
_exptl_crystal_recrystallization_method 'Re-crystallisation from solvent'
_exptl_crystal_size_max 0.200
_exptl_crystal_size_mid 0.200
_exptl_crystal_size_min 0.150
_platon_squeeze_details
;
 Diffuse, disordered solvent molecules could not be adequately modeled.  The
 bypass procedure in Platon (Spek, 1990) was used to remove the electronic
 contribution from these solvents. The total potential solvent accessible void
 volume was 514 \A^3^ and the electron count/cell = 85. As the exact
 solvent content is not known, the reported formula reflects only the atoms
 used in the refinement.
;
_refine_diff_density_max 3.622
_refine_diff_density_min -1.507
_refine_diff_density_rms 0.163
_refine_ls_extinction_method none
_refine_ls_goodness_of_fit_ref 1.178
_refine_ls_hydrogen_treatment constr
_refine_ls_matrix_type full
_refine_ls_number_parameters 827
_refine_ls_number_reflns 14078
_refine_ls_number_restraints 825
_refine_ls_restrained_S_all 1.145
_refine_ls_R_factor_all 0.0677
_refine_ls_R_factor_gt 0.0606
_refine_ls_shift/su_max 0.001
_refine_ls_shift/su_mean 0.000
_refine_ls_structure_factor_coef Fsqd
_refine_ls_weighting_details 'w=1/[\s^2^(Fo^2^)+(0.0796P)^2^+10.2936P] where P=(Fo^2^+2Fc^2^)/3'
_refine_ls_weighting_scheme calc
_refine_ls_wR_factor_gt 0.1638
_refine_ls_wR_factor_ref 0.1696
_reflns_Friedel_coverage 0.000
_reflns_number_gt 12586
_reflns_number_total 14078
_reflns_threshold_expression 'I > 2\s(I)'
_cod_data_source_file c6ra12220e2.cif
_cod_data_source_block shelx
_cod_depositor_comments
;
The following automatic conversions were performed:

'_exptl_absorpt_correction_type' value 'Empirical' changed to
'empirical' according to
/usr/data/users/saulius/crontab/automatic-downloads/rss-feeds/RSC/lib/dictionaries/cif_core.dic
dictionary named 'cif_core.dic' version 2.4.2 from 2011-04-26.

Automatic conversion script
Id: cif_fix_values 4268 2015-11-12 08:31:59Z antanas 
;
_cod_original_cell_volume 3194.2(12)
_cod_database_code 7225956
_shelx_space_group_comment
;
The symmetry employed for this shelxl refinement is uniquely defined
by the following loop, which should always be used as a source of
symmetry information in preference to the above space-group names.
They are only intended as comments.
;
_shelx_estimated_absorpt_t_min 0.743
_shelx_estimated_absorpt_t_max 0.798
_platon_squeeze_void_probe_radius 1.20
_shelxl_version_number 2013-4

loop_
_space_group_symop_operation_xyz
'x, y, z'
'-x, -y, -z'

loop_
_atom_site_label
_atom_site_type_symbol
_atom_site_fract_x
_atom_site_fract_y
_atom_site_fract_z
_atom_site_U_iso_or_equiv
_atom_site_adp_type
_atom_site_occupancy
_atom_site_site_symmetry_order
_atom_site_calc_flag
_atom_site_refinement_flags_posn
_atom_site_refinement_flags_adp
Yb1 Yb 0.42238(2) 0.92540(2) 0.31299(2) 0.02477(9) Uani 1 1 d . U
F24 F 0.2521(3) 1.2464(3) 0.4585(3) 0.0547(12) Uani 1 1 d . U
F25 F 0.3823(3) 1.2158(3) 0.5425(2) 0.0386(8) Uani 1 1 d . U
F26 F 0.3563(7) 1.2984(6) 0.3789(6) 0.121(3) Uiso 1 1 d . .
F27 F 0.4188(8) 1.3933(7) 0.5388(7) 0.143(3) Uiso 1 1 d . .
F28 F 0.5416(10) 1.3898(10) 0.4742(9) 0.189(5) Uiso 1 1 d . .
F29 F 0.4931(8) 1.2195(7) 0.3903(7) 0.137(3) Uiso 1 1 d . .
F30 F 0.5522(9) 1.2743(8) 0.5255(8) 0.147(3) Uiso 1 1 d . .
F53 F 0.6730(3) 0.7394(3) 0.2923(3) 0.0518(11) Uani 1 1 d . U
F54 F 0.5852(3) 0.5961(3) 0.2552(3) 0.0528(11) Uani 1 1 d . U
F55 F 0.4981(4) 0.5596(3) 0.0881(3) 0.0556(12) Uani 1 1 d . U
F56 F 0.6633(4) 0.6081(4) 0.1367(3) 0.0585(12) Uani 1 1 d . U
F57 F 0.6326(4) 0.7944(4) 0.1516(4) 0.0783(16) Uani 1 1 d . U
F58 F 0.4725(4) 0.7308(4) 0.0876(3) 0.0614(12) Uani 1 1 d . U
F59 F 0.5717(6) 0.6693(5) 0.0206(4) 0.096(2) Uani 1 1 d . U
F82 F 0.6341(3) 1.0932(4) 0.1654(4) 0.0670(14) Uani 1 1 d . U
F83 F 0.4826(4) 0.9978(4) 0.0899(3) 0.0595(12) Uani 1 1 d . U
F84 F 0.5607(5) 1.2418(4) 0.2542(4) 0.0798(16) Uani 1 1 d . U
F85 F 0.4069(4) 1.1471(4) 0.1873(3) 0.0606(12) Uani 1 1 d . U
F86 F 0.5600(6) 1.2076(7) 0.0862(6) 0.115(3) Uani 1 1 d . U
F87 F 0.4049(5) 1.1237(6) 0.0267(4) 0.096(2) Uani 1 1 d . U
F88 F 0.4425(6) 1.2751(6) 0.1239(5) 0.103(2) Uani 1 1 d . U
O2 O 0.3856(3) 1.0624(3) 0.4035(3) 0.0279(8) Uani 1 1 d . U
O3 O 0.2753(3) 0.9362(3) 0.2254(3) 0.0285(8) Uani 1 1 d . U
O4 O 0.3133(3) 0.7826(3) 0.2581(3) 0.0306(9) Uani 1 1 d . U
O5 O 0.5119(3) 0.8133(3) 0.2750(3) 0.0330(9) Uani 1 1 d . U
O6 O 0.4704(3) 0.9886(3) 0.2318(3) 0.0347(9) Uani 1 1 d . U
O7 O 0.5844(3) 1.0192(3) 0.4043(3) 0.0309(9) Uani 1 1 d . U
O8 O 0.4491(3) 0.8962(3) 0.4366(3) 0.0303(8) Uani 1 1 d . U
H8A H 0.4414 0.8334 0.4209 0.045 Uiso 1 1 d R U
H8B H 0.4061 0.9176 0.4618 0.045 Uiso 1 1 d R U
C1 C 0.2133(4) 0.9899(4) 0.2311(4) 0.0256(11) Uani 1 1 d . U
C2 C 0.2306(4) 1.0780(4) 0.3102(4) 0.0288(11) Uani 1 1 d . U
H2 H 0.1813 1.1170 0.3104 0.035 Uiso 1 1 calc R U
C3 C 0.3162(4) 1.1084(4) 0.3862(4) 0.0256(11) Uani 1 1 d . U
C4 C 0.3389(5) 1.2139(4) 0.4610(4) 0.0339(13) Uani 1 1 d . U
C5 C 0.4108(8) 1.2904(6) 0.4560(5) 0.066(3) Uani 1 1 d . U
C6 C 0.5045(10) 1.2687(9) 0.4611(9) 0.081(3) Uiso 1 1 d . .
C7 C 0.1180(4) 0.9596(4) 0.1518(4) 0.0252(10) Uani 1 1 d . U
C8 C 0.0272(4) 0.9658(4) 0.1659(4) 0.0310(12) Uani 1 1 d . U
H8 H 0.0286 0.9967 0.2256 0.037 Uiso 1 1 calc R U
C9 C -0.0656(4) 0.9276(4) 0.0938(4) 0.0320(12) Uani 1 1 d . U
H9 H -0.1269 0.9314 0.1049 0.038 Uiso 1 1 calc R U
C11 C 0.0232(4) 0.8810(4) -0.0105(4) 0.0256(10) Uani 1 1 d . U
C12 C 0.1182(4) 0.9191(4) 0.0630(4) 0.0260(11) Uani 1 1 d . U
C13 C 0.2097(4) 0.9186(4) 0.0441(4) 0.0297(12) Uani 1 1 d . U
H13 H 0.2739 0.9454 0.0924 0.036 Uiso 1 1 calc R U
C14 C 0.2055(5) 0.8804(5) -0.0417(4) 0.0352(13) Uani 1 1 d . U
H14 H 0.2671 0.8819 -0.0524 0.042 Uiso 1 1 calc R U
C15 C 0.1105(5) 0.8378(4) -0.1169(4) 0.0325(12) Uani 1 1 d . U
C16 C 0.1061(6) 0.7955(5) -0.2061(5) 0.0421(15) Uani 1 1 d . U
H16 H 0.1670 0.7956 -0.2180 0.051 Uiso 1 1 calc R U
C17 C 0.0126(6) 0.7537(5) -0.2766(5) 0.0455(16) Uani 1 1 d . U
H17 H 0.0100 0.7251 -0.3368 0.055 Uiso 1 1 calc R U
C18 C -0.0780(6) 0.7529(5) -0.2612(5) 0.0417(15) Uani 1 1 d . U
H18 H -0.1413 0.7232 -0.3106 0.050 Uiso 1 1 calc R U
C19 C -0.0761(5) 0.7950(4) -0.1742(4) 0.0342(12) Uani 1 1 d . U
C20 C -0.1673(5) 0.7983(5) -0.1544(5) 0.0381(14) Uani 1 1 d . U
H20 H -0.2315 0.7699 -0.2029 0.046 Uiso 1 1 calc R U
C21 C -0.1647(5) 0.8391(5) -0.0723(5) 0.0371(13) Uani 1 1 d . U
H21 H -0.2270 0.8397 -0.0628 0.045 Uiso 1 1 calc R U
C22 C -0.0699(4) 0.8834(4) 0.0049(4) 0.0303(12) Uani 1 1 d . U
C23 C 0.0189(5) 0.8389(4) -0.1003(4) 0.0306(11) Uani 1 1 d . U
C31 C 0.3176(4) 0.6945(4) 0.2417(4) 0.0282(11) Uani 1 1 d . U
C32 C 0.4094(5) 0.6620(4) 0.2429(4) 0.0321(12) Uani 1 1 d . U
H32 H 0.4111 0.5964 0.2346 0.039 Uiso 1 1 calc R U
C33 C 0.4947(5) 0.7218(5) 0.2557(4) 0.0309(12) Uani 1 1 d . U
C34 C 0.5825(5) 0.6747(5) 0.2383(4) 0.0354(13) Uani 1 1 d . U
C35 C 0.5771(5) 0.6387(5) 0.1412(5) 0.0410(14) Uani 1 1 d . U
C36 C 0.5630(7) 0.7090(7) 0.0993(6) 0.0547(18) Uani 1 1 d . U
C37 C 0.2249(5) 0.6231(4) 0.2184(4) 0.0292(11) Uani 1 1 d . U
C38 C 0.2337(5) 0.5530(4) 0.2513(4) 0.0352(13) Uani 1 1 d . U
H38 H 0.2991 0.5511 0.2863 0.042 Uiso 1 1 calc R U
C39 C 0.1493(5) 0.4863(4) 0.2343(5) 0.0377(14) Uani 1 1 d . U
H39 H 0.1569 0.4418 0.2604 0.045 Uiso 1 1 calc R U
C40 C 0.0527(5) 0.4835(4) 0.1790(4) 0.0329(12) Uani 1 1 d . U
C42 C 0.1275(4) 0.6241(4) 0.1634(4) 0.0267(11) Uani 1 1 d . U
C43 C 0.1114(4) 0.6912(4) 0.1236(4) 0.0294(12) Uani 1 1 d . U
H43 H 0.1679 0.7395 0.1363 0.035 Uiso 1 1 calc R U
C44 C 0.0190(5) 0.6874(4) 0.0692(4) 0.0322(12) Uani 1 1 d . U
H44 H 0.0117 0.7320 0.0432 0.039 Uiso 1 1 calc R U
C45 C -0.0691(4) 0.6172(4) 0.0495(4) 0.0276(11) Uani 1 1 d . U
C46 C -0.1665(5) 0.6137(4) -0.0061(4) 0.0349(13) Uani 1 1 d . U
H46 H -0.1754 0.6592 -0.0310 0.042 Uiso 1 1 calc R U
C47 C -0.2499(5) 0.5440(5) -0.0247(5) 0.0385(14) Uani 1 1 d . U
H47 H -0.3155 0.5422 -0.0623 0.046 Uiso 1 1 calc R U
C48 C -0.2381(5) 0.4775(5) 0.0108(5) 0.0409(15) Uani 1 1 d . U
H48 H -0.2960 0.4301 -0.0029 0.049 Uiso 1 1 calc R U
C49 C -0.1423(5) 0.4783(4) 0.0669(4) 0.0332(12) Uani 1 1 d . U
C50 C -0.1271(6) 0.4110(5) 0.1061(5) 0.0450(16) Uani 1 1 d . U
H50 H -0.1839 0.3632 0.0937 0.054 Uiso 1 1 calc R U
C51 C -0.0373(6) 0.4137(5) 0.1584(5) 0.0406(15) Uani 1 1 d . U
H51 H -0.0307 0.3685 0.1837 0.049 Uiso 1 1 calc R U
C52 C 0.0420(5) 0.5523(4) 0.1428(4) 0.0275(11) Uani 1 1 d . U
C60 C 0.6518(4) 1.0724(4) 0.3984(4) 0.0311(12) Uani 1 1 d . U
C61 C 0.6386(5) 1.0878(5) 0.3215(5) 0.0399(14) Uani 1 1 d . U
H61 H 0.6929 1.1283 0.3215 0.048 Uiso 1 1 calc R U
C62 C 0.5494(5) 1.0458(5) 0.2462(4) 0.0353(13) Uani 1 1 d . U
C63 C 0.5418(5) 1.0743(6) 0.1689(5) 0.0453(15) Uani 1 1 d . U
C64 C 0.4975(6) 1.1633(7) 0.1781(6) 0.0541(17) Uani 1 1 d . U
C65 C 0.4771(9) 1.1918(10) 0.1012(8) 0.079(3) Uani 1 1 d . U
C66 C 0.7515(4) 1.1203(5) 0.4767(4) 0.0358(13) Uani 1 1 d . U
C67 C 0.7829(5) 1.2210(5) 0.5185(5) 0.0488(17) Uani 1 1 d . U
H67 H 0.7427 1.2591 0.4963 0.059 Uiso 1 1 calc R U
C68 C 0.8734(6) 1.2681(6) 0.5932(6) 0.060(2) Uani 1 1 d . U
H68 H 0.8927 1.3381 0.6228 0.072 Uiso 1 1 calc R U
C69 C 0.9350(5) 1.2152(6) 0.6246(5) 0.0519(18) Uani 1 1 d . U
C70 C 0.9052(5) 1.1106(6) 0.5812(4) 0.0419(14) Uani 1 1 d . U
C71 C 0.8116(4) 1.0618(5) 0.5054(4) 0.0330(12) Uani 1 1 d . U
C72 C 0.7869(5) 0.9557(5) 0.4603(4) 0.0366(13) Uani 1 1 d . U
H72 H 0.7249 0.9219 0.4099 0.044 Uiso 1 1 calc R U
C73 C 0.8498(5) 0.9031(6) 0.4880(5) 0.0452(16) Uani 1 1 d . U
H73 H 0.8311 0.8331 0.4559 0.054 Uiso 1 1 calc R U
C74 C 0.9425(5) 0.9482(7) 0.5630(5) 0.0487(16) Uani 1 1 d . U
C75 C 1.0081(6) 0.8951(8) 0.5930(7) 0.064(2) Uani 1 1 d . U
H75 H 0.9902 0.8250 0.5626 0.077 Uiso 1 1 calc R U
C76 C 1.0983(7) 0.9421(11) 0.6656(8) 0.079(3) Uani 1 1 d . U
H76 H 1.1419 0.9044 0.6849 0.095 Uiso 1 1 calc R U
C77 C 1.1261(6) 1.0447(10) 0.7111(7) 0.076(3) Uani 1 1 d . U
H77 H 1.1890 1.0758 0.7609 0.091 Uiso 1 1 calc R U
C78 C 1.0642(5) 1.1031(8) 0.6857(5) 0.0600(19) Uani 1 1 d . U
C79 C 1.0894(6) 1.2068(9) 0.7291(6) 0.073(2) Uani 1 1 d . U
H79 H 1.1514 1.2396 0.7796 0.088 Uiso 1 1 calc R U
C80 C 1.0295(6) 1.2614(8) 0.7021(5) 0.067(2) Uani 1 1 d . U
H80 H 1.0494 1.3314 0.7342 0.080 Uiso 1 1 calc R U
C81 C 0.9700(5) 1.0532(7) 0.6101(5) 0.0460(15) Uani 1 1 d . U
C92 C -0.0566(4) 0.5493(4) 0.0860(4) 0.0283(11) Uani 1 1 d . U

loop_
_atom_site_aniso_label
_atom_site_aniso_U_11
_atom_site_aniso_U_22
_atom_site_aniso_U_33
_atom_site_aniso_U_23
_atom_site_aniso_U_13
_atom_site_aniso_U_12
Yb1 0.01861(13) 0.02853(14) 0.02380(15) 0.01095(10) 0.00447(10) 0.00595(9)
F24 0.056(3) 0.042(2) 0.043(2) 0.0058(18) 0.003(2) 0.029(2)
F25 0.049(2) 0.0356(18) 0.0243(18) 0.0106(15) 0.0075(16) 0.0132(16)
F53 0.0250(18) 0.060(2) 0.042(2) 0.0009(19) 0.0049(17) 0.0145(17)
F54 0.055(3) 0.061(3) 0.066(3) 0.039(2) 0.033(2) 0.038(2)
F55 0.055(3) 0.046(2) 0.040(2) -0.0035(19) 0.018(2) 0.000(2)
F56 0.051(3) 0.067(3) 0.060(3) 0.017(2) 0.037(2) 0.028(2)
F57 0.065(3) 0.073(3) 0.113(4) 0.056(3) 0.037(3) 0.007(3)
F58 0.060(3) 0.082(3) 0.049(3) 0.036(2) 0.020(2) 0.027(3)
F59 0.134(6) 0.130(5) 0.073(4) 0.060(4) 0.075(4) 0.061(4)
F82 0.039(2) 0.120(4) 0.075(3) 0.068(3) 0.032(2) 0.019(3)
F83 0.062(3) 0.084(3) 0.036(2) 0.029(2) 0.020(2) 0.009(2)
F84 0.088(4) 0.064(3) 0.080(4) 0.042(3) 0.011(3) 0.001(3)
F85 0.051(3) 0.094(4) 0.071(3) 0.057(3) 0.034(2) 0.034(2)
F86 0.098(5) 0.193(8) 0.151(6) 0.146(6) 0.072(5) 0.057(5)
F87 0.096(4) 0.158(6) 0.060(3) 0.069(4) 0.028(3) 0.061(4)
F88 0.130(6) 0.125(5) 0.115(5) 0.097(4) 0.058(5) 0.066(5)
O2 0.0271(19) 0.0292(19) 0.023(2) 0.0102(16) 0.0047(16) 0.0097(16)
O3 0.0199(17) 0.0320(19) 0.029(2) 0.0123(17) 0.0040(16) 0.0071(15)
O4 0.0236(19) 0.0277(18) 0.034(2) 0.0117(17) 0.0047(17) 0.0048(15)
O5 0.029(2) 0.032(2) 0.034(2) 0.0099(18) 0.0116(18) 0.0102(17)
O6 0.027(2) 0.049(2) 0.031(2) 0.020(2) 0.0114(18) 0.0076(18)
O7 0.0199(18) 0.035(2) 0.031(2) 0.0124(17) 0.0047(16) 0.0033(16)
O8 0.031(2) 0.0287(19) 0.026(2) 0.0115(16) 0.0056(17) 0.0050(16)
C1 0.022(2) 0.030(3) 0.027(3) 0.016(2) 0.007(2) 0.005(2)
C2 0.026(3) 0.029(3) 0.028(3) 0.012(2) 0.006(2) 0.010(2)
C3 0.028(3) 0.025(2) 0.025(3) 0.013(2) 0.008(2) 0.009(2)
C4 0.037(3) 0.031(3) 0.025(3) 0.009(2) 0.004(3) 0.013(2)
C5 0.084(6) 0.050(4) 0.037(4) 0.027(4) -0.017(4) -0.018(4)
C7 0.022(2) 0.024(2) 0.028(3) 0.015(2) 0.004(2) 0.004(2)
C8 0.027(3) 0.032(3) 0.035(3) 0.016(2) 0.011(2) 0.007(2)
C9 0.021(3) 0.036(3) 0.043(3) 0.022(3) 0.011(2) 0.011(2)
C11 0.022(2) 0.025(2) 0.031(3) 0.018(2) 0.004(2) 0.006(2)
C12 0.023(2) 0.028(3) 0.027(3) 0.016(2) 0.005(2) 0.005(2)
C13 0.020(2) 0.034(3) 0.030(3) 0.015(2) 0.003(2) 0.001(2)
C14 0.030(3) 0.045(3) 0.036(3) 0.024(3) 0.012(3) 0.006(3)
C15 0.035(3) 0.033(3) 0.030(3) 0.019(2) 0.008(2) 0.002(2)
C16 0.049(4) 0.045(4) 0.035(3) 0.023(3) 0.013(3) 0.004(3)
C17 0.066(4) 0.039(3) 0.028(3) 0.018(3) 0.009(3) 0.007(3)
C18 0.047(4) 0.034(3) 0.031(3) 0.017(3) -0.005(3) 0.004(3)
C19 0.033(3) 0.028(3) 0.034(3) 0.019(2) -0.003(2) 0.006(2)
C20 0.029(3) 0.032(3) 0.042(3) 0.020(3) -0.004(3) 0.004(2)
C21 0.020(3) 0.036(3) 0.049(4) 0.022(3) 0.001(3) 0.003(2)
C22 0.020(2) 0.029(3) 0.038(3) 0.020(2) 0.000(2) 0.005(2)
C23 0.032(3) 0.027(3) 0.031(3) 0.018(2) 0.003(2) 0.004(2)
C31 0.027(3) 0.032(3) 0.021(3) 0.011(2) 0.004(2) 0.007(2)
C32 0.032(3) 0.034(3) 0.031(3) 0.015(3) 0.011(3) 0.015(2)
C33 0.030(3) 0.039(3) 0.022(3) 0.010(2) 0.011(2) 0.014(2)
C34 0.031(3) 0.038(3) 0.035(3) 0.013(3) 0.013(3) 0.015(2)
C35 0.038(3) 0.040(3) 0.036(3) 0.004(3) 0.019(3) 0.008(3)
C36 0.051(4) 0.071(5) 0.049(4) 0.028(4) 0.026(4) 0.013(4)
C37 0.033(3) 0.026(2) 0.028(3) 0.012(2) 0.011(2) 0.010(2)
C38 0.036(3) 0.034(3) 0.035(3) 0.018(3) 0.009(3) 0.011(2)
C39 0.045(3) 0.030(3) 0.042(4) 0.022(3) 0.013(3) 0.009(3)
C40 0.040(3) 0.025(3) 0.035(3) 0.014(2) 0.014(3) 0.007(2)
C42 0.028(3) 0.022(2) 0.026(3) 0.010(2) 0.007(2) 0.006(2)
C43 0.027(3) 0.027(3) 0.033(3) 0.015(2) 0.007(2) 0.003(2)
C44 0.031(3) 0.028(3) 0.038(3) 0.018(3) 0.007(3) 0.009(2)
C45 0.024(2) 0.026(2) 0.026(3) 0.006(2) 0.007(2) 0.006(2)
C46 0.030(3) 0.032(3) 0.034(3) 0.008(3) 0.008(3) 0.009(2)
C47 0.020(3) 0.040(3) 0.040(4) 0.009(3) 0.004(3) 0.007(2)
C48 0.027(3) 0.035(3) 0.046(4) 0.005(3) 0.014(3) -0.002(2)
C49 0.034(3) 0.029(3) 0.032(3) 0.009(2) 0.013(3) 0.002(2)
C50 0.046(4) 0.032(3) 0.056(4) 0.019(3) 0.022(3) -0.001(3)
C51 0.048(4) 0.031(3) 0.050(4) 0.023(3) 0.020(3) 0.003(3)
C52 0.031(3) 0.022(2) 0.029(3) 0.011(2) 0.012(2) 0.007(2)
C60 0.020(2) 0.036(3) 0.033(3) 0.013(2) 0.007(2) 0.008(2)
C61 0.024(3) 0.055(4) 0.045(4) 0.028(3) 0.011(3) 0.003(3)
C62 0.027(3) 0.048(3) 0.036(3) 0.021(3) 0.014(2) 0.012(3)
C63 0.032(3) 0.073(4) 0.042(4) 0.034(3) 0.015(3) 0.011(3)
C64 0.050(4) 0.073(5) 0.054(4) 0.041(4) 0.020(4) 0.015(4)
C65 0.072(6) 0.122(8) 0.089(6) 0.082(6) 0.038(5) 0.041(5)
C66 0.018(2) 0.045(3) 0.030(3) 0.007(3) 0.006(2) 0.002(2)
C67 0.032(3) 0.043(3) 0.054(4) 0.011(3) 0.010(3) 0.007(3)
C68 0.031(3) 0.051(4) 0.060(5) -0.008(3) 0.012(3) 0.001(3)
C69 0.022(3) 0.066(4) 0.036(4) -0.003(3) 0.008(3) 0.000(3)
C70 0.020(3) 0.069(4) 0.029(3) 0.017(3) 0.008(2) 0.005(3)
C71 0.021(3) 0.049(3) 0.024(3) 0.013(3) 0.008(2) 0.006(2)
C72 0.025(3) 0.052(3) 0.033(3) 0.022(3) 0.007(2) 0.010(3)
C73 0.033(3) 0.061(4) 0.055(4) 0.036(4) 0.019(3) 0.015(3)
C74 0.031(3) 0.089(5) 0.049(4) 0.048(4) 0.020(3) 0.022(3)
C75 0.042(4) 0.119(7) 0.081(6) 0.080(5) 0.033(4) 0.038(4)
C76 0.036(4) 0.168(8) 0.091(7) 0.103(7) 0.034(4) 0.044(5)
C77 0.020(3) 0.174(8) 0.060(5) 0.079(6) 0.013(3) 0.022(4)
C78 0.020(3) 0.126(6) 0.038(4) 0.043(4) 0.011(3) 0.008(4)
C79 0.022(3) 0.132(6) 0.037(4) 0.021(5) 0.003(3) -0.003(4)
C80 0.028(3) 0.091(6) 0.039(4) -0.008(4) 0.010(3) -0.004(3)
C81 0.022(3) 0.093(4) 0.033(3) 0.034(3) 0.014(2) 0.016(3)
C92 0.028(3) 0.026(3) 0.027(3) 0.008(2) 0.012(2) 0.007(2)

loop_
_atom_type_symbol
_atom_type_description
_atom_type_scat_dispersion_real
_atom_type_scat_dispersion_imag
_atom_type_scat_source
C C 0.0033 0.0016 'International Tables Vol C Tables 4.2.6.8 and 6.1.1.4'
H H 0.0000 0.0000 'International Tables Vol C Tables 4.2.6.8 and 6.1.1.4'
F F 0.0171 0.0103 'International Tables Vol C Tables 4.2.6.8 and 6.1.1.4'
O O 0.0106 0.0060 'International Tables Vol C Tables 4.2.6.8 and 6.1.1.4'
Yb Yb -0.3850 5.5486 'International Tables Vol C Tables 4.2.6.8 and 6.1.1.4'

loop_
_geom_angle_atom_site_label_1
_geom_angle_atom_site_label_2
_geom_angle_atom_site_label_3
_geom_angle
O5 Yb1 O4 75.93(15)
O5 Yb1 O6 88.14(16)
O4 Yb1 O6 125.73(16)
O5 Yb1 O3 127.71(15)
O4 Yb1 O3 73.53(15)
O6 Yb1 O3 76.96(15)
O5 Yb1 O2 157.04(16)
O4 Yb1 O2 117.01(15)
O6 Yb1 O2 97.48(16)
O3 Yb1 O2 75.22(14)
O5 Yb1 O7 79.70(15)
O4 Yb1 O7 146.63(16)
O6 Yb1 O7 75.26(16)
O3 Yb1 O7 139.83(15)
O2 Yb1 O7 80.25(15)
O5 Yb1 O8 84.68(16)
O4 Yb1 O8 76.79(15)
O6 Yb1 O8 153.72(16)
O3 Yb1 O8 126.72(15)
O2 Yb1 O8 80.47(15)
O7 Yb1 O8 78.59(15)
O5 Yb1 C33 17.41(15)
O4 Yb1 C33 59.14(15)
O6 Yb1 C33 101.85(16)
O3 Yb1 C33 120.25(15)
O2 Yb1 C33 157.52(15)
O7 Yb1 C33 93.61(15)
O8 Yb1 C33 77.11(15)
O5 Yb1 H8A 72.0
O4 Yb1 H8A 62.7
O6 Yb1 H8A 156.3
O3 Yb1 H8A 125.4
O2 Yb1 H8A 96.3
O7 Yb1 H8A 88.3
O8 Yb1 H8A 17.4
C33 Yb1 H8A 61.7
O5 Yb1 H8B 101.2
O4 Yb1 H8B 76.0
O6 Yb1 H8B 158.1
O3 Yb1 H8B 111.1
O2 Yb1 H8B 66.6
O7 Yb1 H8B 86.9
O8 Yb1 H8B 17.4
C33 Yb1 H8B 91.7
H8A Yb1 H8B 30.0
C3 O2 Yb1 131.3(4)
C1 O3 Yb1 139.0(4)
C31 O4 Yb1 137.1(4)
C33 O5 Yb1 131.3(4)
C62 O6 Yb1 134.0(4)
C60 O7 Yb1 136.1(4)
Yb1 O8 H8A 110.4
Yb1 O8 H8B 110.5
H8A O8 H8B 108.4
O3 C1 C2 122.5(5)
O3 C1 C7 118.0(5)
C2 C1 C7 119.5(5)
C3 C2 C1 122.0(5)
C3 C2 H2 119.0
C1 C2 H2 119.0
O2 C3 C2 128.9(5)
O2 C3 C4 113.0(5)
C2 C3 C4 118.0(5)
F25 C4 F24 107.6(5)
F25 C4 C5 107.0(5)
F24 C4 C5 106.5(6)
F25 C4 C3 110.0(5)
F24 C4 C3 111.1(5)
C5 C4 C3 114.3(6)
C6 C5 F26 115.4(10)
C6 C5 C4 113.2(8)
F26 C5 C4 105.3(7)
C6 C5 F27 112.5(9)
F26 C5 F27 105.2(8)
C4 C5 F27 104.1(8)
F30 C6 F29 133.6(16)
F30 C6 C5 115.5(13)
F29 C6 C5 104.0(13)
F30 C6 F28 101.8(12)
F29 C6 F28 104.8(11)
C5 C6 F28 85.4(8)
C8 C7 C12 120.6(5)
C8 C7 C1 118.2(5)
C12 C7 C1 121.1(5)
C9 C8 C7 120.9(6)
C9 C8 H8 119.6
C7 C8 H8 119.6
C8 C9 C22 120.9(5)
C8 C9 H9 119.6
C22 C9 H9 119.6
C23 C11 C12 120.7(5)
C23 C11 C22 118.8(5)
C12 C11 C22 120.5(5)
C11 C12 C7 118.3(5)
C11 C12 C13 118.4(5)
C7 C12 C13 123.3(5)
C14 C13 C12 120.9(6)
C14 C13 H13 119.6
C12 C13 H13 119.6
C13 C14 C15 121.6(6)
C13 C14 H14 119.2
C15 C14 H14 119.2
C16 C15 C23 119.6(6)
C16 C15 C14 121.7(6)
C23 C15 C14 118.7(6)
C17 C16 C15 119.6(7)
C17 C16 H16 120.2
C15 C16 H16 120.2
C16 C17 C18 121.4(7)
C16 C17 H17 119.3
C18 C17 H17 119.3
C19 C18 C17 120.3(6)
C19 C18 H18 119.9
C17 C18 H18 119.9
C18 C19 C23 119.7(6)
C18 C19 C20 122.6(6)
C23 C19 C20 117.7(6)
C21 C20 C19 122.1(6)
C21 C20 H20 118.9
C19 C20 H20 118.9
C20 C21 C22 122.1(6)
C20 C21 H21 118.9
C22 C21 H21 118.9
C9 C22 C11 118.7(5)
C9 C22 C21 122.9(6)
C11 C22 C21 118.3(6)
C11 C23 C15 119.6(5)
C11 C23 C19 120.9(6)
C15 C23 C19 119.5(6)
O4 C31 C32 121.4(5)
O4 C31 C37 119.1(5)
C32 C31 C37 119.4(5)
C33 C32 C31 122.1(6)
C33 C32 H32 118.9
C31 C32 H32 118.9
O5 C33 C32 129.4(6)
O5 C33 C34 112.6(5)
C32 C33 C34 117.9(5)
O5 C33 Yb1 31.3(3)
C32 C33 Yb1 98.3(4)
C34 C33 Yb1 143.8(4)
F54 C34 F53 106.9(5)
F54 C34 C35 106.3(5)
F53 C34 C35 107.0(5)
F54 C34 C33 111.5(5)
F53 C34 C33 110.7(5)
C35 C34 C33 114.0(6)
F55 C35 F56 107.7(5)
F55 C35 C36 106.4(6)
F56 C35 C36 107.6(6)
F55 C35 C34 107.8(5)
F56 C35 C34 108.3(6)
C36 C35 C34 118.7(6)
F59 C36 F58 108.3(7)
F59 C36 F57 108.7(7)
F58 C36 F57 106.8(7)
F59 C36 C35 109.9(7)
F58 C36 C35 112.0(6)
F57 C36 C35 111.1(7)
C38 C37 C42 119.6(6)
C38 C37 C31 118.6(6)
C42 C37 C31 121.8(5)
C39 C38 C37 121.4(6)
C39 C38 H38 119.3
C37 C38 H38 119.3
C38 C39 C40 120.7(6)
C38 C39 H39 119.6
C40 C39 H39 119.6
C39 C40 C52 119.0(6)
C39 C40 C51 122.4(6)
C52 C40 C51 118.6(6)
C52 C42 C37 118.5(5)
C52 C42 C43 117.9(5)
C37 C42 C43 123.6(5)
C44 C43 C42 121.9(5)
C44 C43 H43 119.1
C42 C43 H43 119.1
C43 C44 C45 121.3(5)
C43 C44 H44 119.4
C45 C44 H44 119.4
C46 C45 C92 119.5(5)
C46 C45 C44 121.7(6)
C92 C45 C44 118.7(5)
C47 C46 C45 120.2(6)
C47 C46 H46 119.9
C45 C46 H46 119.9
C48 C47 C46 120.5(6)
C48 C47 H47 119.7
C46 C47 H47 119.7
C47 C48 C49 121.4(6)
C47 C48 H48 119.3
C49 C48 H48 119.3
C48 C49 C92 118.4(6)
C48 C49 C50 123.1(6)
C92 C49 C50 118.5(6)
C51 C50 C49 121.7(6)
C51 C50 H50 119.1
C49 C50 H50 119.1
C50 C51 C40 122.1(6)
C50 C51 H51 119.0
C40 C51 H51 119.0
C40 C52 C42 120.7(6)
C40 C52 C92 119.1(5)
C42 C52 C92 120.2(5)
O7 C60 C61 123.3(5)
O7 C60 C66 118.0(6)
C61 C60 C66 118.6(5)
C62 C61 C60 122.3(6)
C62 C61 H61 118.9
C60 C61 H61 118.9
O6 C62 C61 129.0(6)
O6 C62 C63 113.8(6)
C61 C62 C63 117.2(6)
F83 C63 F82 107.5(6)
F83 C63 C64 108.4(6)
F82 C63 C64 108.1(6)
F83 C63 C62 109.1(6)
F82 C63 C62 110.7(6)
C64 C63 C62 112.9(6)
F84 C64 F85 107.9(7)
F84 C64 C63 108.5(7)
F85 C64 C63 108.4(6)
F84 C64 C65 107.8(8)
F85 C64 C65 106.7(7)
C63 C64 C65 117.2(8)
F86 C65 F87 110.2(10)
F86 C65 F88 109.0(10)
F87 C65 F88 106.7(9)
F86 C65 C64 111.3(8)
F87 C65 C64 111.4(9)
F88 C65 C64 108.2(9)
C67 C66 C71 121.0(6)
C67 C66 C60 119.0(6)
C71 C66 C60 120.0(6)
C66 C67 C68 120.5(8)
C66 C67 H67 119.7
C68 C67 H67 119.7
C69 C68 C67 121.2(7)
C69 C68 H68 119.4
C67 C68 H68 119.4
C68 C69 C70 119.3(6)
C68 C69 C80 122.8(8)
C70 C69 C80 117.9(8)
C69 C70 C71 119.8(7)
C69 C70 C81 120.6(6)
C71 C70 C81 119.6(7)
C66 C71 C70 118.1(6)
C66 C71 C72 123.8(6)
C70 C71 C72 118.0(6)
C73 C72 C71 121.4(6)
C73 C72 H72 119.3
C71 C72 H72 119.3
C72 C73 C74 122.4(8)
C72 C73 H73 118.8
C74 C73 H73 118.8
C75 C74 C73 123.2(9)
C75 C74 C81 118.5(8)
C73 C74 C81 118.2(7)
C76 C75 C74 121.3(11)
C76 C75 H75 119.4
C74 C75 H75 119.4
C75 C76 C77 120.3(9)
C75 C76 H76 119.8
C77 C76 H76 119.8
C76 C77 C78 121.8(9)
C76 C77 H77 119.1
C78 C77 H77 119.1
C77 C78 C79 123.8(9)
C77 C78 C81 117.4(10)
C79 C78 C81 118.8(9)
C80 C79 C78 122.7(8)
C80 C79 H79 118.6
C78 C79 H79 118.6
C79 C80 C69 120.9(9)
C79 C80 H80 119.5
C69 C80 H80 119.5
C74 C81 C70 120.4(6)
C74 C81 C78 120.6(8)
C70 C81 C78 119.0(8)
C45 C92 C49 120.0(6)
C45 C92 C52 120.1(5)
C49 C92 C52 119.9(6)

loop_
_geom_bond_atom_site_label_1
_geom_bond_atom_site_label_2
_geom_bond_distance
Yb1 O5 2.213(4)
Yb1 O4 2.221(4)
Yb1 O6 2.233(4)
Yb1 O3 2.235(4)
Yb1 O2 2.269(4)
Yb1 O7 2.298(4)
Yb1 O8 2.298(4)
Yb1 C33 3.202(6)
Yb1 H8A 2.7249
Yb1 H8B 2.7267
F24 C4 1.356(7)
F25 C4 1.351(7)
F26 C5 1.388(11)
F27 C5 1.615(13)
F28 C6 1.775(17)
F29 C6 1.109(13)
F30 C6 1.083(14)
F53 C34 1.350(8)
F54 C34 1.340(8)
F55 C35 1.351(8)
F56 C35 1.355(8)
F57 C36 1.339(10)
F58 C36 1.327(10)
F59 C36 1.312(9)
F82 C63 1.346(8)
F83 C63 1.345(9)
F84 C64 1.351(10)
F85 C64 1.361(9)
F86 C65 1.307(12)
F87 C65 1.322(14)
F88 C65 1.347(13)
O2 C3 1.279(7)
O3 C1 1.244(7)
O4 C31 1.263(7)
O5 C33 1.276(7)
O6 C62 1.256(8)
O7 C60 1.263(7)
O8 H8A 0.8688
O8 H8B 0.8688
C1 C2 1.422(8)
C1 C7 1.482(8)
C2 C3 1.370(8)
C2 H2 0.9500
C3 C4 1.537(8)
C4 C5 1.535(11)
C5 C6 1.380(16)
C7 C8 1.389(8)
C7 C12 1.421(8)
C8 C9 1.388(8)
C8 H8 0.9500
C9 C22 1.401(9)
C9 H9 0.9500
C11 C23 1.415(8)
C11 C12 1.420(8)
C11 C22 1.430(8)
C12 C13 1.437(8)
C13 C14 1.352(9)
C13 H13 0.9500
C14 C15 1.433(9)
C14 H14 0.9500
C15 C16 1.406(9)
C15 C23 1.418(9)
C16 C17 1.384(10)
C16 H16 0.9500
C17 C18 1.394(11)
C17 H17 0.9500
C18 C19 1.383(10)
C18 H18 0.9500
C19 C23 1.424(8)
C19 C20 1.440(10)
C20 C21 1.301(10)
C20 H20 0.9500
C21 C22 1.447(8)
C21 H21 0.9500
C31 C32 1.425(8)
C31 C37 1.474(8)
C32 C33 1.359(9)
C32 H32 0.9500
C33 C34 1.535(8)
C34 C35 1.532(9)
C35 C36 1.510(12)
C37 C38 1.394(8)
C37 C42 1.424(8)
C38 C39 1.381(9)
C38 H38 0.9500
C39 C40 1.397(9)
C39 H39 0.9500
C40 C52 1.416(8)
C40 C51 1.446(9)
C42 C52 1.418(8)
C42 C43 1.440(8)
C43 C44 1.342(8)
C43 H43 0.9500
C44 C45 1.434(8)
C44 H44 0.9500
C45 C46 1.405(8)
C45 C92 1.407(8)
C46 C47 1.388(9)
C46 H46 0.9500
C47 C48 1.375(10)
C47 H47 0.9500
C48 C49 1.405(9)
C48 H48 0.9500
C49 C92 1.422(8)
C49 C50 1.435(10)
C50 C51 1.304(11)
C50 H50 0.9500
C51 H51 0.9500
C52 C92 1.428(8)
C60 C61 1.411(9)
C60 C66 1.500(8)
C61 C62 1.384(9)
C61 H61 0.9500
C62 C63 1.552(9)
C63 C64 1.504(12)
C64 C65 1.523(12)
C66 C67 1.368(10)
C66 C71 1.404(9)
C67 C68 1.393(10)
C67 H67 0.9500
C68 C69 1.367(13)
C68 H68 0.9500
C69 C70 1.420(11)
C69 C80 1.447(10)
C70 C71 1.430(8)
C70 C81 1.430(11)
C71 C72 1.438(9)
C72 C73 1.348(10)
C72 H72 0.9500
C73 C74 1.412(11)
C73 H73 0.9500
C74 C75 1.393(11)
C74 C81 1.425(12)
C75 C76 1.375(14)
C75 H75 0.9500
C76 C77 1.392(16)
C76 H76 0.9500
C77 C78 1.395(14)
C77 H77 0.9500
C78 C79 1.405(15)
C78 C81 1.434(10)
C79 C80 1.344(15)
C79 H79 0.9500
C80 H80 0.9500

loop_
_platon_squeeze_void_nr
_platon_squeeze_void_average_x
_platon_squeeze_void_average_y
_platon_squeeze_void_average_z
_platon_squeeze_void_volume
_platon_squeeze_void_count_electrons
_platon_squeeze_void_content
1 0.000 0.500 0.500 514 85 ' '
